data_4508394
loop_
_publ_author_name
'Chandrappa, Ravi Kumar'
'Ochsenbein, Philippe'
'Martineau, Charlotte'
'Bonin, Michel'
'Althoff, Gerhard'
'Engelke, Frank'
'Malandrini, Harold'
'Castro, Bertrand'
'El Hajji, Mohamed'
'Taulelle, Francis'

_publ_section_title
;
 Polymorphism in Xaliproden (SR57746A): An X-ray Diffraction,
 Calorimetric, and Solid-State NMR Investigation
;
_journal_issue 11
_journal_name_full 'Crystal Growth &amp; Design'
_journal_page_first 4678
_journal_paper_doi 10.1021/cg400441r
_journal_volume 13
_journal_year 2013
_chemical_formula_sum 'C23 H23 Cl F3 N'
_chemical_formula_weight 405.9
_chemical_name_common Xaliproden
_chemical_name_systematic ' ?'
_space_group_IT_number 14
_symmetry_cell_setting monoclinic
_symmetry_Int_Tables_number 14
_symmetry_space_group_name_Hall '-P 2ybc'
_symmetry_space_group_name_H-M 'P 1 21/c 1'
_cell_angle_alpha 90
_cell_angle_beta 103.2813
_cell_angle_gamma 90
_cell_formula_units_Z 4
_cell_length_a 18.4293
_cell_length_b 7.9248
_cell_length_c 14.6842
_cell_measurement_temperature 293
_cell_volume 2087.246
_computing_cell_refinement Jana2006
_computing_data_collection 'SPEC program'
_computing_data_reduction 'binit (ID31, ESRF)'
_computing_molecular_graphics 'Mercury 3.0'
_computing_publication_material Jana2006
_computing_structure_refinement Jana2006
_computing_structure_solution none
_diffrn_ambient_temperature 293
_diffrn_detector 'Detectors with Ge(111) analyzer crystals'
_diffrn_detector_type 'NaI crystal scintillators (electronics from Cyberstar)'
_diffrn_measurement_device_type '2-circles Debye-Scherrer'
_diffrn_radiation_monochromator 'Si(111) double monochromator'
_diffrn_radiation_probe x-ray
_diffrn_radiation_type synchrotron
_diffrn_radiation_wavelength 0.79975
_diffrn_source synchrotron
_diffrn_source_target 'bending magnet'
_diffrn_source_type 'insertion device'
_exptl_absorpt_coefficient_mu 0.297
_exptl_absorpt_correction_type 'cylindrical sample'
_exptl_absorpt_process_details 'mu*r in Jana2006'
_exptl_crystal_density_diffrn 1.2912
_exptl_crystal_density_meas ?
_exptl_crystal_F_000 780
_pd_block_diffractogram_id 'SR57746A Form I'
_pd_char_colour colourless
_pd_char_particle_morphology needles
_pd_instr_location
;
ID31 ESRF Grenoble, France
;
_pd_meas_2theta_range_inc 0.005
_pd_meas_2theta_range_max 37.900
_pd_meas_2theta_range_min 0.155
_pd_meas_number_of_points 7550
_pd_meas_scan_method 'cont, disp'
_pd_prep_cool_rate none
_pd_prep_pressure 1
_pd_prep_temperature 293
_pd_proc_2theta_range_inc 0.005
_pd_proc_2theta_range_max 37.9
_pd_proc_2theta_range_min 4.505
_pd_proc_ls_background_function '36 Legendre polynoms'
_pd_proc_ls_pref_orient_corr 'March & Dollase'
_pd_proc_ls_profile_function Pseudo-Voigt
_pd_proc_ls_prof_R_factor 0.0783
_pd_proc_ls_prof_wR_expected 0.0288
_pd_proc_ls_prof_wR_factor 0.1065
_pd_proc_wavelength 0.79975
_pd_spec_mount_mode transmission
_pd_spec_shape cylinder
_pd_spec_size_axial 'not measured'
_pd_spec_size_equat 0.5
_refine_diff_density_max 0.24
_refine_diff_density_min -0.29
_refine_ls_goodness_of_fit_all 3.70
_refine_ls_hydrogen_treatment constr
_refine_ls_number_constraints 5
_refine_ls_number_parameters 149
_refine_ls_number_restraints 110
_refine_ls_R_factor_all 0.0845
_refine_ls_R_factor_gt 0.0742
_refine_ls_shift/su_max 0.0523
_refine_ls_shift/su_mean 0.0050
_refine_ls_weighting_details 'Marquart technique'
_refine_ls_weighting_scheme sigma
_refine_ls_wR_factor_all 0.0851
_refine_ls_wR_factor_gt 0.0845
_cod_data_source_file cg400441r_si_001.cif
_cod_data_source_block Xaliproden_Powder_FORM_I
_cod_depositor_comments
;
The following automatic conversions were performed:

'_diffrn_radiation_probe' value 'X-ray' changed to 'x-ray' according
to /home/saulius/struct/CIF-dictionaries/cif_core.dic dictionary
named 'cif_core.dic' version 2.4.2 from 2011-04-26.

Automatic conversion script
Id: cif_fix_values 1891 2012-01-12 08:04:46Z andrius 

The following automatic conversions were performed:

'_exptl_crystal_density_meas' value 'not measued' was changed to '?'
- the value is perceived as not measured.

Automatic conversion script
Id: cif_fix_values 3008 2015-01-20 13:52:24Z robertas 
;
_cod_original_cell_volume 2087.245
_cod_original_sg_symbol_Hall '-P 2ycb'
_cod_original_formula_sum 'C23 H23 Cl1 F3 N1'
_cod_database_code 4508394

loop_
_symmetry_equiv_pos_site_id
_symmetry_equiv_pos_as_xyz
1 x,y,z
2 -x,y+1/2,-z+1/2
3 -x,-y,-z
4 x,-y+1/2,z+1/2

loop_
_atom_site_label
_atom_site_type_symbol
_atom_site_fract_x
_atom_site_fract_y
_atom_site_fract_z
_atom_site_adp_type
_atom_site_U_iso_or_equiv
_atom_site_symmetry_multiplicity
_atom_site_occupancy
_atom_site_calc_flag
Cl1 Cl 0.0440(2) 0.2408(5) 0.1574(3) Uani 0.057(3) 4 1 d
C4 C 0.32594(16) 0.3706(3) -0.16017(5) Uiso 0.0489(16) 4 1 d
C6 C 0.32299(18) 0.0676(4) -0.12914(4) Uiso 0.0489(16) 4 1 d
C5 C 0.28837(13) 0.2246(3) -0.13595(4) Uiso 0.0489(16) 4 1 d
C2 C 0.43345(16) 0.2013(6) -0.17062(6) Uiso 0.0489(16) 4 1 d
C1 C 0.39530(12) 0.0524(3) -0.14604(4) Uiso 0.0489(16) 4 1 d
N10 N 0.0565(3) 0.2751(7) -0.1273(3) Uiso 0.0489(16) 4 1 d
C17 C -0.25553(11) 0.4390(5) -0.12341(5) Uiso 0.0489(16) 4 1 d
C18 C -0.29575(11) 0.2885(5) -0.10123(5) Uiso 0.0489(16) 4 1 d
C3 C 0.3995(2) 0.3547(4) -0.17734(6) Uiso 0.0489(16) 4 1 d
C16 C -0.18340(14) 0.4194(5) -0.15041(5) Uiso 0.0489(16) 4 1 d
C7 C 0.2125(2) 0.2410(5) -0.11835(9) Uiso 0.0489(16) 4 1 d
C123 C 0.43361(4) -0.12048(17) -0.13857(4) Uiso 0.0489(16) 4 1 d
C20 C -0.19161(15) 0.0996(5) -0.13318(6) Uiso 0.0489(16) 4 1 d
C24 C -0.28576(17) 0.6008(5) -0.11878(7) Uiso 0.0489(16) 4 1 d
C23 C -0.35338(17) 0.6194(5) -0.09341(7) Uiso 0.0489(16) 4 1 d
C22 C -0.39366(15) 0.4691(8) -0.07116(7) Uiso 0.0489(16) 4 1 d
C21 C -0.3635(2) 0.3073(6) -0.07577(8) Uiso 0.0489(16) 4 1 d
C15 C -0.15154(11) 0.2499(5) -0.15520(5) Uiso 0.0489(16) 4 1 d
C14 C -0.0788(2) 0.2305(6) -0.18233(10) Uiso 0.0489(16) 4 1 d
C19 C -0.26416(16) 0.1194(5) -0.10605(6) Uiso 0.0489(16) 4 1 d
F1 F 0.38040(16) -0.2404(3) -0.15293(6) Uiso 0.131(4) 4 0.726(8) d
F2 F 0.48087(6) -0.15167(16) -0.05571(13) Uiso 0.131(4) 4 0.726(8) d
F3 F 0.47211(11) -0.1355(3) -0.20633(18) Uiso 0.131(4) 4 0.726(8) d
C8 C 0.1779(5) 0.4116(12) -0.1216(7) Uiso 0.0489(16) 4 1 d
C12 C 0.1666(6) 0.0854(11) -0.1116(8) Uiso 0.0489(16) 4 1 d
C11 C 0.0901(5) 0.1037(8) -0.0938(7) Uiso 0.0489(16) 4 1 d
C9 C 0.1108(5) 0.4136(9) -0.0834(5) Uiso 0.0489(16) 4 1 d
C13 C -0.0172(3) 0.2986(10) -0.1063(4) Uiso 0.0489(16) 4 1 d
F4 F 0.41200(11) -0.2479(4) -0.19887(14) Uiso 0.131(4) 4 0.274(8) d
F5 F 0.5030(3) -0.0736(3) -0.14409(11) Uiso 0.131(4) 4 0.274(8) d
F6 F 0.43736(10) -0.1791(3) -0.0518(3) Uiso 0.131(4) 4 0.274(8) d

loop_
_atom_site_aniso_label
_atom_site_aniso_type_symbol
_atom_site_aniso_U_11
_atom_site_aniso_U_22
_atom_site_aniso_U_33
_atom_site_aniso_U_12
_atom_site_aniso_U_13
_atom_site_aniso_U_23
Cl1 Cl 0.031(5) 0.062(4) 0.081(4) -0.016(6) 0.017(4) -0.003(5)

loop_
_atom_type_symbol
_atom_type_scat_dispersion_real
_atom_type_scat_dispersion_imag
_atom_type_scat_source
C 0.0047 0.0022 'International Tables Vol C tables 4.2.6.8 and 6.1.1.1'
H 0.0000 0.0000 'International Tables Vol C tables 4.2.6.8 and 6.1.1.1'
Cl 0.1798 0.2037 'International Tables Vol C tables 4.2.6.8 and 6.1.1.1'
F 0.0230 0.0137 'International Tables Vol C tables 4.2.6.8 and 6.1.1.1'
N 0.0089 0.0045 'International Tables Vol C tables 4.2.6.8 and 6.1.1.1'

loop_
_geom_angle_atom_site_label_1
_geom_angle_atom_site_label_2
_geom_angle_atom_site_label_3
_geom_angle_site_symmetry_1
_geom_angle_site_symmetry_3
_geom_angle
C5 C4 C3 . . 120.1(4)
C5 C6 C1 . . 119.9(4)
C4 C5 C6 . . 119.9(4)
C4 C5 C7 . . 120.0(4)
C6 C5 C7 . . 120.1(4)
C1 C2 C3 . . 120.0(4)
C6 C1 C2 . . 120.0(4)
C6 C1 C123 . . 120.0(5)
C2 C1 C123 . . 120.0(5)
Cl1 N10 C11 4_554 . 99.4(6)
Cl1 N10 C9 4_554 . 110.3(6)
Cl1 N10 C13 4_554 . 113.6(3)
C11 N10 C9 . . 110.9(6)
C11 N10 C13 . . 111.2(7)
C9 N10 C13 . . 111.0(7)
C18 C17 C16 . . 120.0(4)
C18 C17 C24 . . 120.0(3)
C16 C17 C24 . . 120.0(4)
C17 C18 C21 . . 120.0(4)
C17 C18 C19 . . 120.0(4)
C21 C18 C19 . . 120.0(4)
C4 C3 C2 . . 120.1(4)
C17 C16 C15 . . 120.0(4)
C5 C7 C8 . . 118.7(6)
C5 C7 C12 . . 120.6(7)
C8 C7 C12 . . 120.6(8)
C1 C123 F2 . . 118.9(17)
C15 C20 C19 . . 120.1(4)
C17 C24 C23 . . 120.0(4)
C24 C23 C22 . . 120.0(5)
C23 C22 C21 . . 120.0(4)
C18 C21 C22 . . 120.0(5)
C16 C15 C20 . . 120.0(3)
C16 C15 C14 . . 120.0(5)
C20 C15 C14 . . 120.0(5)
C15 C14 C13 . . 110.0(4)
C18 C19 C20 . . 120.0(4)
F2 F1 F3 . . 57.4(13)
F2 F1 F4 . . 90(3)
F2 F1 F5 . . 36.8(11)
F2 F1 F6 . . 19.7(12)
F3 F1 F4 . . 34(2)
F3 F1 F5 . . 23.6(11)
F3 F1 F6 . . 76.3(16)
F4 F1 F5 . . 57(3)
F4 F1 F6 . . 107(3)
F5 F1 F6 . . 56.4(13)
C123 F2 F1 . . 31.8(14)
C123 F2 F2 . 3_655 105(2)
C123 F2 F3 . . 38.9(16)
C123 F2 F4 . . 23.9(11)
C123 F2 F5 . . 54.3(17)
C123 F2 F6 . . 72(3)
C123 F2 F6 . 3_655 111(2)
F1 F2 F2 . 3_655 105.5(18)
F1 F2 F3 . . 59.3(19)
F1 F2 F4 . . 21.6(14)
F1 F2 F5 . . 83(2)
F1 F2 F6 . . 42(2)
F1 F2 F6 . 3_655 118.9(19)
F2 F2 F3 3_655 . 136.0(19)
F2 F2 F4 3_655 . 122.4(17)
F2 F2 F5 3_655 . 119(2)
F2 F2 F6 3_655 . 85(3)
F2 F2 F6 3_655 3_655 17.0(10)
F3 F2 F4 . . 38.1(17)
F3 F2 F5 . . 27.9(17)
F3 F2 F6 . . 99(3)
F3 F2 F6 . 3_655 131.3(18)
F4 F2 F5 . . 63.5(17)
F4 F2 F6 . . 61(2)
F4 F2 F6 . 3_655 131.9(17)
F5 F2 F6 . . 124(3)
F5 F2 F6 . 3_655 108(2)
F6 F2 F6 . 3_655 102(3)
F1 F3 F2 . . 63.3(16)
F1 F3 F4 . . 19.1(14)
F1 F3 F5 . . 100(3)
F1 F3 F6 . . 43.2(13)
F2 F3 F4 . . 82(2)
F2 F3 F5 . . 44(2)
F2 F3 F6 . . 20.7(13)
F4 F3 F5 . . 119(4)
F4 F3 F6 . . 61.1(17)
F5 F3 F6 . . 63(2)
C7 C8 C9 . . 113.9(10)
C7 C12 C11 . . 119.4(11)
N10 C11 C12 . . 114.1(10)
N10 C9 C8 . . 113.3(10)
N10 C13 C14 . . 110.0(5)
F1 F4 F2 . . 69(2)
F1 F4 F3 . . 127(3)
F1 F4 F5 . . 103(3)
F1 F4 F6 . . 49(2)
F2 F4 F3 . . 60.2(17)
F2 F4 F5 . . 38.7(12)
F2 F4 F6 . . 20.8(12)
F3 F4 F5 . . 24.4(14)
F3 F4 F6 . . 80.9(19)
F5 F4 F6 . . 59.3(14)
F1 F5 F2 . . 60.5(19)
F1 F5 F3 . . 56(3)
F1 F5 F4 . . 19.7(12)
F1 F5 F6 . . 41.2(13)
F2 F5 F3 . . 108(3)
F2 F5 F4 . . 78(2)
F2 F5 F6 . . 19.4(16)
F3 F5 F4 . . 37(3)
F3 F5 F6 . . 91(3)
F4 F5 F6 . . 58.7(14)
F1 F6 F2 . . 119(3)
F1 F6 F2 . 3_655 122(2)
F1 F6 F3 . . 60.5(18)
F1 F6 F4 . . 23.3(16)
F1 F6 F5 . . 82.4(17)
F2 F6 F2 . 3_655 78(3)
F2 F6 F3 . . 60(2)
F2 F6 F4 . . 98(2)
F2 F6 F5 . . 36(2)
F2 F6 F3 3_655 . 120.4(17)
F2 F6 F4 3_655 . 132.1(17)
F2 F6 F5 3_655 . 98.4(17)
F3 F6 F4 . . 38.1(15)
F3 F6 F5 . . 25.6(13)
F4 F6 F5 . . 62.0(13)

loop_
_geom_bond_atom_site_label_1
_geom_bond_atom_site_label_2
_geom_bond_site_symmetry_2
_geom_bond_distance
Cl1 N10 4_555 3.114(6)
C4 C5 . 1.434(5)
C4 C3 . 1.454(7)
C6 C5 . 1.398(6)
C6 C1 . 1.447(8)
C5 C7 . 1.487(7)
C2 C1 . 1.447(7)
C2 C3 . 1.381(8)
C1 C123 . 1.536(9)
N10 C11 . 1.485(11)
N10 C9 . 1.470(11)
N10 C13 . 1.481(8)
C17 C18 . 1.462(6)
C17 C16 . 1.469(5)
C17 C24 . 1.434(6)
C18 C21 . 1.443(7)
C18 C19 . 1.435(7)
C16 C15 . 1.452(7)
C7 C8 . 1.506(16)
C7 C12 . 1.441(16)
C123 F2 . 1.37(3)
C20 C15 . 1.445(7)
C20 C19 . 1.482(7)
C24 C23 . 1.441(7)
C23 C22 . 1.464(8)
C22 C21 . 1.433(9)
C15 C14 . 1.494(7)
C14 C13 . 1.411(7)
F1 F2 . 2.35(4)
F1 F3 . 2.26(6)
F1 F4 . 0.93(5)
F1 F5 . 2.67(5)
F1 F6 . 1.78(4)
F2 F2 3_655 3.02(5)
F2 F3 . 2.21(4)
F2 F4 . 2.52(4)
F2 F5 . 1.61(4)
F2 F6 . 0.90(5)
F2 F6 3_655 3.07(5)
F3 F4 . 1.57(7)
F3 F5 . 1.09(5)
F3 F6 . 2.52(4)
C8 C9 . 1.477(18)
C12 C11 . 1.510(17)
F4 F5 . 2.31(5)
F4 F6 . 2.23(3)
F5 F6 . 2.25(4)
